data_9012813
loop_
_publ_author_name
'Celestian, A. J.'
'Parise, J. B.'
'Goodell, C.'
'Tripathi, A.'
'Hanson, J.'

_publ_section_title
;Time-resolved diffraction studies of ion exchange: K(+) and Na(+) exchange
 into (Al,Ge) gismondine (GIS)Na24Al24Ge24O96*40(H2O) and K8Al8Ge8O32*8(H2O)
;
_journal_name_full 'Chemistry of Materials'
_journal_page_first 2244
_journal_page_last 2254
_journal_paper_doi 10.1021/cm034746i
_journal_volume 16
_journal_year 2004
_chemical_formula_structural Na2.4K21.6Al24Ge24O96*40H2O
_chemical_formula_sum 'Al Ge H4 K0.9 Na0.1 O5.666'
_space_group_IT_number 15
_symmetry_space_group_name_Hall '-C 2yc'
_symmetry_space_group_name_H-M 'C 1 2/c 1'
_cell_angle_alpha 90
_cell_angle_beta 105.92
_cell_angle_gamma 90
_cell_formula_units_Z 24
_cell_length_a 14.42
_cell_length_b 9.87
_cell_length_c 23.33
_cell_volume 3193.098
_database_code_amcsd 0012221
_exptl_crystal_density_diffrn 2.893
_cod_original_formula_sum 'Na.1 K.9 Al Ge O5.666 H4'
_cod_database_code 9012813
_amcsd_formula_title Na2.4K21.6Al24Ge24O96*40H2O

loop_
_space_group_symop_operation_xyz
x,y,z
1/2+x,1/2+y,z
x,-y,1/2+z
1/2+x,1/2-y,1/2+z
-x,y,1/2-z
1/2-x,1/2+y,1/2-z
-x,-y,-z
1/2-x,1/2-y,-z

loop_
_atom_site_label
_atom_site_fract_x
_atom_site_fract_y
_atom_site_fract_z
_atom_site_occupancy
_atom_site_U_iso_or_equiv
_atom_site_type_symbol
_atom_site_attached_hydrogens
Na1 -0.02920 0.33930 0.44440 0.10000 0.02000 Na 0
Na2 0.21760 0.86130 0.38400 0.10000 0.02000 Na 0
Na3 0.01900 0.11830 3.29600 0.10000 0.02000 Na 0
K1 -0.59000 0.47260 -0.82310 0.45000 0.05000 K 0
K2 -0.58870 0.77230 -0.71670 0.45000 0.05000 K 0
K3 -1.25670 0.47260 -1.15640 0.45000 0.05000 K 0
K4 -1.25540 0.77230 -1.05000 0.45000 0.05000 K 0
K5 -0.92330 0.47260 -0.48980 0.45000 0.05000 K 0
K6 -0.92200 0.77230 -0.38340 0.45000 0.05000 K 0
Al1 -0.50800 0.33970 -0.56650 1.00000 0.02000 Al 0
Al2 -1.17460 0.33970 -0.89990 1.00000 0.02000 Al 0
Al3 -0.84130 0.33970 -0.23320 1.00000 0.02000 Al 0
Ge1 -0.68990 0.41360 -0.68460 1.00000 0.02000 Ge 0
Ge2 -1.35650 0.41360 -1.01800 1.00000 0.02000 Ge 0
Ge3 -1.02320 0.41360 -0.35130 1.00000 0.02000 Ge 0
O1 -0.57733 0.43370 -0.62960 1.00000 0.02000 O 0
O10 -1.06240 0.57930 -0.37320 1.00000 0.02000 O 0
O11 -1.01220 0.32940 -0.41540 1.00000 0.02000 O 0
O12 -1.10470 0.32130 -0.32480 1.00000 0.02000 O 0
O2 -0.72910 0.57930 -0.70650 1.00000 0.02000 O 0
O3 -0.67890 0.32940 -0.74870 1.00000 0.02000 O 0
O4 -0.77140 0.32130 -0.65810 1.00000 0.02000 O 0
O5 -1.24400 0.43370 -0.96290 1.00000 0.02000 O 0
O6 -1.39580 0.57930 -1.03980 1.00000 0.02000 O 0
O7 -1.34560 0.32940 -1.08200 1.00000 0.02000 O 0
O8 -1.43800 0.32130 -0.99150 1.00000 0.02000 O 0
O9 -0.91070 0.43370 -0.29620 1.00000 0.02000 O 0
Wat40 -0.54853 0.48370 -0.79820 0.83300 0.05000 O 2
Wat41 -0.56860 0.75890 -0.74130 0.83300 0.05000 O 2
Wat42 -1.21520 0.48370 -1.13150 0.83300 0.05000 O 2
Wat43 -1.23520 0.75890 -1.07470 0.83300 0.05000 O 2
Wat44 -0.88190 0.48370 -0.46480 0.83300 0.05000 O 2
Wat45 -0.90190 0.75890 -0.40800 0.83300 0.05000 O 2

loop_
_cod_changelog_entry_id
_cod_changelog_entry_author
_cod_changelog_entry_date
_cod_changelog_entry_text
1
;cod-tools version 3.8.0
Id: cif_guess_AMCSD_atom_types 9581 2023-05-17 12:35:41Z saulius
;
2023-05-18T11:42:15+03:00
;Derived atom types and hydrogen counts
from atom names that follow the AMCSD naming convention
(Wat == water, O-H == hydroxyl).
;

loop_
_cod_related_entry_id
_cod_related_entry_database
_cod_related_entry_code
1 AMCSD 0012221
